data_4343671
loop_
_publ_author_name
'Li, T.I.'
'Stucky, G.D.'

_publ_section_title
;
 Exchange interactions in polynuclear transition metal complexes.
 Structural properties of cesium tribromocuprate(II), Cs Cu Br3, a
 strongly coupled copper(II) system
;
_journal_name_full 'Inorganic Chemistry'
_journal_page_first 441
_journal_page_last 445
_journal_volume 12
_journal_year 1973
_chemical_formula_sum 'Br3 Cs Cu'
_chemical_name_systematic 'Cs Cu Br3'
_space_group_IT_number 20
_symmetry_space_group_name_Hall 'C 2c 2'
_symmetry_space_group_name_H-M 'C 2 2 21'
_cell_angle_alpha 90
_cell_angle_beta 90
_cell_angle_gamma 90
_cell_formula_units_Z 8
_cell_length_a 12.776
_cell_length_b 7.666
_cell_length_c 12.653
_cell_volume 1239.245
_citation_journal_id_ASTM INOCAJ
_cod_data_source_file Li_INOCAJ_1973_623.cif
_cod_data_source_block Br3Cs1Cu1
_cod_original_formula_sum 'Br3 Cs1 Cu1'
_cod_database_code 4343671

loop_
_symmetry_equiv_pos_as_xyz
x,y,z
-x,-y,z+1/2
x,-y,-z
-x,y,-z+1/2
x+1/2,y+1/2,z
-x+1/2,-y+1/2,z+1/2
x+1/2,-y+1/2,-z
-x+1/2,y+1/2,-z+1/2

loop_
_atom_site_label
_atom_site_type_symbol
_atom_site_fract_x
_atom_site_fract_y
_atom_site_fract_z
_atom_site_occupancy
_atom_site_U_iso_or_equiv
Br2 Br-1 0.0747 0.2641 0.0295 1 0.0
Br1 Br-1 0.3025 0.5 0 1 0.0
Cs1 Cs+1 0.3255 0 0 1 0.0
Br4 Br-1 0 0.5291 0.25 1 0.0
Cu1 Cu+2 0.1559 0.5046 0.1287 1 0.0
Br3 Br-1 0.2607 0.2614 0.2762 1 0.0
Cs2 Cs+1 0 0.0139 0.25 1 0.0
